data_4302192
loop_
_publ_author_name
'Atsushi Kunishita'
'Yoshitaka Doi'
'Minoru Kubo'
'Takashi Ogura'
'Hideki Sugimoto'
'Shinobu Itoh'

_publ_section_title
;
Ni(II)/H2O2 Reactivity in Bis[(pyridin-2-yl)methyl]amine Tridentate Ligand
System. Aromatic Hydroxylation Reaction by Bis(\m-oxo)dinickel(III) Complex
;
_journal_name_full 'Inorganic Chemistry'
_journal_page_first 4997
_journal_page_last 5004
_journal_paper_doi 10.1021/ic900059m
_journal_volume 48
_journal_year 2009
_chemical_formula_moiety 'C36 H37 Cl2 N4 Ni O11 '
_chemical_formula_sum 'C36 H37 Cl2 N4 Ni O11'
_chemical_formula_weight 831.31
_space_group_IT_number 2
_symmetry_cell_setting triclinic
_symmetry_Int_Tables_number 2
_symmetry_space_group_name_Hall '-P 1'
_symmetry_space_group_name_H-M 'P -1'
_cell_angle_alpha 115.70(2)
_cell_angle_beta 89.55(3)
_cell_angle_gamma 99.54(3)
_cell_formula_units_Z 2
_cell_length_a 10.701(10)
_cell_length_b 13.616(10)
_cell_length_c 14.727(9)
_cell_measurement_reflns_used 10239
_cell_measurement_temperature 153.1
_cell_measurement_theta_max 27.4
_cell_measurement_theta_min 3.0
_cell_volume 1902(3)
_computing_cell_refinement PROCESS-AUTO
_computing_data_collection PROCESS-AUTO
_computing_data_reduction CrystalStructure
_computing_publication_material 'CrystalStructure 3.8'
_computing_structure_refinement CRYSTALS
_computing_structure_solution SIR92
_diffrn_detector_area_resol_mean 10.00
_diffrn_measured_fraction_theta_full 0.953
_diffrn_measured_fraction_theta_max 0.953
_diffrn_measurement_device_type 'Rigaku RAXIS-RAPID'
_diffrn_measurement_method \w
_diffrn_radiation_type 'Mo K\a'
_diffrn_radiation_wavelength 0.71075
_diffrn_reflns_av_R_equivalents 0.080
_diffrn_reflns_limit_h_max 13
_diffrn_reflns_limit_h_min -13
_diffrn_reflns_limit_k_max 17
_diffrn_reflns_limit_k_min -17
_diffrn_reflns_limit_l_max 19
_diffrn_reflns_limit_l_min -16
_diffrn_reflns_number 17309
_diffrn_reflns_theta_full 27.46
_diffrn_reflns_theta_max 27.46
_exptl_absorpt_coefficient_mu 0.715
_exptl_absorpt_correction_T_max 0.931
_exptl_absorpt_correction_T_min 0.525
_exptl_absorpt_correction_type multi-scan
_exptl_absorpt_process_details
;
    Higashi, T. (1995). Program for Absorption Correction.
    Rigaku Corporation, Tokyo, Japan.
;
_exptl_crystal_colour blue
_exptl_crystal_density_diffrn 1.451
_exptl_crystal_density_method 'not measured'
_exptl_crystal_description block
_exptl_crystal_F_000 862.00
_exptl_crystal_size_max 0.70
_exptl_crystal_size_mid 0.40
_exptl_crystal_size_min 0.10
_refine_diff_density_max 0.92
_refine_diff_density_min -1.02
_refine_ls_extinction_method none
_refine_ls_goodness_of_fit_ref 0.961
_refine_ls_hydrogen_treatment refall
_refine_ls_number_parameters 520
_refine_ls_number_reflns 5681
_refine_ls_R_factor_gt 0.0526
_refine_ls_shift/su_max 0.0009
_refine_ls_structure_factor_coef F
_refine_ls_weighting_details 'w = 1/[0.0002Fo^2^ + 1.1000\s(Fo^2^)]'
_refine_ls_weighting_scheme calc
_refine_ls_wR_factor_ref 0.0584
_reflns_number_gt 3014
_reflns_number_total 8304
_reflns_threshold_expression F^2^>2.0\s(F^2^)
_cod_data_source_file ic900059m_si_002_4.cif
_cod_data_source_block '_1OMe'
_cod_original_cell_volume 1902(2)
_cod_original_formula_sum 'C36 H37 Cl2 N4 Ni O11 '
_cod_database_code 4302192

loop_
_symmetry_equiv_pos_site_id
_symmetry_equiv_pos_as_xyz
1 +X,+Y,+Z
2 -X,-Y,-Z

loop_
_atom_site_label
_atom_site_type_symbol
_atom_site_fract_x
_atom_site_fract_y
_atom_site_fract_z
_atom_site_U_iso_or_equiv
_atom_site_adp_type
_atom_site_occupancy
_atom_site_symmetry_multiplicity
_atom_site_calc_flag
_atom_site_refinement_flags
_atom_site_disorder_assembly
_atom_site_disorder_group
Ni(1) Ni 0.31416(8) 0.13199(7) 0.26776(6) 0.0233(2) Uani 1.00 1 d . . .
Cl(1) Cl 0.73823(19) 0.46297(16) 0.43290(15) 0.0480(6) Uani 1.00 1 d . . .
Cl(2) Cl -0.05991(15) -0.15368(14) 0.24031(12) 0.0339(5) Uani 1.00 1 d . . .
O(1) O 0.2299(3) -0.0284(3) 0.1820(2) 0.0336(13) Uani 1.00 1 d . . .
O(2) O 0.6162(5) 0.4371(4) 0.0775(4) 0.071(2) Uani 1.00 1 d . . .
O(3) O 0.0473(5) 0.4660(4) 0.1690(4) 0.071(2) Uani 1.00 1 d . . .
O(4) O 0.8125(5) 0.4773(5) 0.5166(4) 0.122(2) Uani 1.00 1 d . . .
O(5) O 0.7284(9) 0.5620(6) 0.4345(7) 0.197(4) Uani 1.00 1 d . . .
O(6) O 0.7949(10) 0.4151(8) 0.3479(5) 0.216(5) Uani 1.00 1 d . . .
O(7) O 0.6264(8) 0.4162(11) 0.4321(8) 0.334(8) Uani 1.00 1 d . . .
O(8) O -0.1249(4) -0.0920(4) 0.3272(3) 0.0571(18) Uani 1.00 1 d . . .
O(9) O -0.1435(4) -0.2499(4) 0.1732(3) 0.0769(19) Uani 1.00 1 d . . .
O(10) O -0.0166(3) -0.0835(3) 0.1896(2) 0.0363(14) Uani 1.00 1 d . . .
O(11) O 0.0504(4) -0.1797(3) 0.2741(3) 0.0529(17) Uani 1.00 1 d . . .
N(1) N 0.4969(4) 0.1031(3) 0.2334(3) 0.0246(15) Uani 1.00 1 d . . .
N(2) N 0.1471(4) 0.1609(3) 0.3404(3) 0.0242(14) Uani 1.00 1 d . . .
N(3) N 0.3651(4) 0.1146(3) 0.3929(3) 0.0234(14) Uani 1.00 1 d . . .
N(4) N 0.3605(4) 0.2888(4) 0.2957(3) 0.0272(15) Uani 1.00 1 d . . .
C(1) C 0.5786(5) 0.1330(4) 0.1762(4) 0.0250(18) Uani 1.00 1 d . . .
C(2) C 0.5305(5) 0.1867(4) 0.1172(4) 0.0255(18) Uani 1.00 1 d . . .
C(3) C 0.4188(5) 0.1399(5) 0.0565(4) 0.0318(19) Uani 1.00 1 d . . .
C(4) C 0.3775(6) 0.1957(6) 0.0044(4) 0.044(2) Uani 1.00 1 d . . .
C(5) C 0.4461(7) 0.2952(6) 0.0137(4) 0.047(2) Uani 1.00 1 d . . .
C(6) C 0.5556(7) 0.3399(5) 0.0735(5) 0.047(2) Uani 1.00 1 d . . .
C(7) C 0.6015(5) 0.2855(5) 0.1245(4) 0.036(2) Uani 1.00 1 d . . .
C(8) C 0.7356(8) 0.4849(6) 0.1360(7) 0.101(4) Uani 1.00 1 d . . .
C(9) C 0.7028(5) 0.1162(4) 0.1727(4) 0.032(2) Uani 1.00 1 d . . .
C(10) C 0.7470(5) 0.0676(5) 0.2274(4) 0.034(2) Uani 1.00 1 d . . .
C(11) C 0.6650(6) 0.0403(5) 0.2880(4) 0.037(2) Uani 1.00 1 d . . .
C(12) C 0.5437(6) 0.0594(4) 0.2907(4) 0.0273(19) Uani 1.00 1 d . . .
C(13) C 0.4482(5) 0.0319(4) 0.3577(4) 0.0297(19) Uani 1.00 1 d . . .
C(14) C 0.0636(5) 0.2210(5) 0.3313(4) 0.0287(19) Uani 1.00 1 d . . .
C(15) C 0.0636(5) 0.2404(5) 0.2392(4) 0.0257(18) Uani 1.00 1 d . . .
C(16) C 0.0552(5) 0.3444(5) 0.2498(4) 0.038(2) Uani 1.00 1 d . . .
C(17) C 0.0514(6) 0.3630(5) 0.1644(5) 0.046(2) Uani 1.00 1 d . . .
C(18) C 0.0537(6) 0.2747(6) 0.0695(5) 0.047(2) Uani 1.00 1 d . . .
C(19) C 0.0598(5) 0.1709(5) 0.0590(4) 0.039(2) Uani 1.00 1 d . . .
C(20) C 0.0660(5) 0.1531(5) 0.1441(4) 0.033(2) Uani 1.00 1 d . . .
C(21) C 0.0368(9) 0.5548(8) 0.2656(7) 0.061(2) Uiso 0.80 1 d P . .
C(22) C -0.0233(6) 0.2579(5) 0.4025(4) 0.044(2) Uani 1.00 1 d . . .
C(23) C -0.0246(6) 0.2333(6) 0.4850(4) 0.051(2) Uani 1.00 1 d . . .
C(24) C 0.0594(6) 0.1718(5) 0.4941(4) 0.037(2) Uani 1.00 1 d . . .
C(25) C 0.1441(5) 0.1381(5) 0.4224(4) 0.0289(19) Uani 1.00 1 d . . .
C(26) C 0.2440(5) 0.0744(4) 0.4273(4) 0.0286(19) Uani 1.00 1 d . . .
C(27) C 0.4300(5) 0.2277(4) 0.4699(4) 0.0282(18) Uani 1.00 1 d . . .
C(28) C 0.4807(5) 0.2328(4) 0.5688(4) 0.0254(18) Uani 1.00 1 d . . .
C(29) C 0.4033(6) 0.2521(4) 0.6493(4) 0.035(2) Uani 1.00 1 d . . .
C(30) C 0.4522(7) 0.2679(5) 0.7422(4) 0.045(2) Uani 1.00 1 d . . .
C(31) C 0.5775(7) 0.2654(5) 0.7555(5) 0.046(2) Uani 1.00 1 d . . .
C(32) C 0.6578(6) 0.2451(5) 0.6766(5) 0.043(2) Uani 1.00 1 d . . .
C(33) C 0.6079(5) 0.2286(4) 0.5823(4) 0.033(2) Uani 1.00 1 d . . .
C(34) C 0.3829(5) 0.3749(5) 0.3036(4) 0.034(2) Uani 1.00 1 d . . .
C(35) C 0.4159(7) 0.4909(5) 0.3130(5) 0.063(2) Uani 1.00 1 d . . .
C(36) C 0.2748(6) -0.1225(5) 0.1040(4) 0.053(2) Uani 1.00 1 d . . .
C(37) C 0.105(3) 0.524(3) 0.094(2) 0.073(12) Uiso 0.20 1 d P . .
H(1) H 0.3705 0.0718 0.0502 0.036 Uiso 1.00 1 c R . .
H(2) H 0.3011 0.1643 -0.0381 0.053 Uiso 1.00 1 c R . .
H(3) H 0.4165 0.3317 -0.0218 0.060 Uiso 1.00 1 c R . .
H(4) H 0.6806 0.3155 0.1636 0.043 Uiso 1.00 1 c R . .
H(5) H 0.7205 0.5323 0.2033 0.129 Uiso 1.00 1 c R . .
H(6) H 0.7890 0.5266 0.1084 0.129 Uiso 1.00 1 c R . .
H(7) H 0.7759 0.4278 0.1361 0.129 Uiso 1.00 1 c R . .
H(8) H 0.7582 0.1383 0.1315 0.034 Uiso 1.00 1 c R . .
H(9) H 0.8315 0.0538 0.2237 0.039 Uiso 1.00 1 c R . .
H(10) H 0.6924 0.0076 0.3280 0.042 Uiso 1.00 1 c R . .
H(11) H 0.4923 0.0335 0.4141 0.036 Uiso 1.00 1 c R . .
H(12) H 0.3988 -0.0398 0.3201 0.035 Uiso 1.00 1 c R . .
H(13) H 0.0523 0.4031 0.3149 0.043 Uiso 1.00 1 c R . .
H(14) H 0.0510 0.2870 0.0108 0.060 Uiso 1.00 1 c R . .
H(15) H 0.0595 0.1114 -0.0062 0.046 Uiso 1.00 1 c R . .
H(16) H 0.0723 0.0817 0.1380 0.038 Uiso 1.00 1 c R . .
H(20) H -0.0818 0.2999 0.3954 0.051 Uiso 1.00 1 c R . .
H(21) H -0.0835 0.2592 0.5348 0.060 Uiso 1.00 1 c R . .
H(22) H 0.0584 0.1528 0.5492 0.047 Uiso 1.00 1 c R . .
H(23) H 0.2164 -0.0022 0.3847 0.035 Uiso 1.00 1 c R . .
H(24) H 0.2576 0.0851 0.4949 0.035 Uiso 1.00 1 c R . .
H(25) H 0.4996 0.2523 0.4399 0.031 Uiso 1.00 1 c R . .
H(26) H 0.3707 0.2766 0.4856 0.031 Uiso 1.00 1 c R . .
H(27) H 0.3164 0.2546 0.6399 0.038 Uiso 1.00 1 c R . .
H(28) H 0.3987 0.2803 0.7964 0.052 Uiso 1.00 1 c R . .
H(29) H 0.6109 0.2775 0.8198 0.054 Uiso 1.00 1 c R . .
H(30) H 0.7445 0.2425 0.6867 0.051 Uiso 1.00 1 c R . .
H(31) H 0.6610 0.2148 0.5276 0.039 Uiso 1.00 1 c R . .
H(32) H 0.3979 0.4884 0.2488 0.076 Uiso 1.00 1 c R . .
H(33) H 0.5019 0.5247 0.3355 0.076 Uiso 1.00 1 c R . .
H(34) H 0.3617 0.5328 0.3600 0.076 Uiso 1.00 1 c R . .
H(35) H 0.2585 -0.1243 0.0399 0.059 Uiso 1.00 1 c R . .
H(36) H 0.2320 -0.1892 0.1046 0.059 Uiso 1.00 1 c R . .
H(37) H 0.3636 -0.1153 0.1165 0.059 Uiso 1.00 1 c R . .

loop_
_atom_site_aniso_label
_atom_site_aniso_U_11
_atom_site_aniso_U_22
_atom_site_aniso_U_33
_atom_site_aniso_U_12
_atom_site_aniso_U_13
_atom_site_aniso_U_23
Ni(1) 0.0230(5) 0.0231(4) 0.0239(4) 0.0049(3) 0.0026(3) 0.0103(4)
Cl(1) 0.0393(12) 0.0423(12) 0.0529(12) 0.0103(9) 0.0027(9) 0.0111(10)
Cl(2) 0.0296(10) 0.0388(10) 0.0395(10) 0.0037(8) 0.0021(8) 0.0238(9)
O(1) 0.032(2) 0.022(2) 0.034(2) 0.003(2) 0.007(2) 0.002(2)
O(2) 0.060(4) 0.070(4) 0.101(4) -0.001(3) -0.002(3) 0.058(3)
O(3) 0.096(4) 0.059(3) 0.079(4) 0.028(3) 0.004(3) 0.045(3)
O(4) 0.097(5) 0.169(7) 0.068(4) 0.053(4) -0.027(3) 0.012(4)
O(5) 0.237(10) 0.081(5) 0.288(11) 0.074(6) 0.010(8) 0.081(7)
O(6) 0.322(13) 0.308(12) 0.076(5) 0.261(11) 0.055(6) 0.066(7)
O(7) 0.144(8) 0.59(2) 0.380(15) -0.220(12) -0.172(10) 0.414(18)
O(8) 0.058(3) 0.086(4) 0.053(3) 0.047(2) 0.034(2) 0.042(3)
O(9) 0.074(4) 0.065(3) 0.069(3) -0.041(3) -0.018(3) 0.027(3)
O(10) 0.038(2) 0.040(2) 0.045(2) 0.003(2) 0.008(2) 0.033(2)
O(11) 0.044(3) 0.070(3) 0.075(3) 0.034(2) 0.015(2) 0.051(3)
N(1) 0.017(3) 0.021(2) 0.028(2) 0.002(2) 0.001(2) 0.004(2)
N(2) 0.022(3) 0.028(3) 0.017(2) 0.004(2) -0.002(2) 0.006(2)
N(3) 0.023(3) 0.023(3) 0.025(2) 0.005(2) 0.001(2) 0.012(2)
N(4) 0.026(3) 0.019(3) 0.035(3) 0.004(2) 0.002(2) 0.011(2)
C(1) 0.018(3) 0.021(3) 0.026(3) 0.002(2) -0.000(2) 0.002(3)
C(2) 0.022(3) 0.030(3) 0.023(3) 0.008(3) 0.008(2) 0.009(3)
C(3) 0.029(4) 0.037(4) 0.025(3) 0.000(3) 0.002(2) 0.011(3)
C(4) 0.033(4) 0.070(5) 0.029(3) 0.015(4) -0.000(3) 0.019(4)
C(5) 0.051(5) 0.057(5) 0.042(4) 0.012(4) 0.005(3) 0.028(4)
C(6) 0.046(5) 0.040(4) 0.062(5) 0.009(4) 0.013(4) 0.030(4)
C(7) 0.027(4) 0.041(4) 0.039(4) 0.009(3) 0.003(3) 0.018(3)
C(8) 0.076(7) 0.060(6) 0.187(10) 0.001(5) 0.003(7) 0.077(7)
C(9) 0.023(4) 0.031(4) 0.032(3) 0.003(3) 0.007(2) 0.004(3)
C(10) 0.016(3) 0.035(4) 0.047(4) 0.012(3) 0.006(3) 0.011(3)
C(11) 0.035(4) 0.030(4) 0.041(4) 0.010(3) -0.009(3) 0.008(3)
C(12) 0.031(4) 0.016(3) 0.026(3) 0.005(2) -0.005(2) 0.001(3)
C(13) 0.028(3) 0.029(3) 0.032(3) 0.012(3) -0.001(2) 0.011(3)
C(14) 0.016(3) 0.040(4) 0.027(3) 0.005(3) 0.004(2) 0.011(3)
C(15) 0.012(3) 0.036(4) 0.028(3) 0.005(2) 0.001(2) 0.013(3)
C(16) 0.036(4) 0.034(4) 0.039(4) 0.009(3) -0.007(3) 0.010(3)
C(17) 0.049(5) 0.034(4) 0.051(5) 0.011(3) -0.011(3) 0.014(4)
C(18) 0.052(5) 0.063(5) 0.035(4) 0.012(4) -0.004(3) 0.028(4)
C(19) 0.046(4) 0.037(4) 0.032(4) 0.008(3) -0.003(3) 0.013(3)
C(20) 0.030(4) 0.031(4) 0.034(3) 0.007(3) -0.003(3) 0.012(3)
C(22) 0.027(4) 0.067(5) 0.034(4) 0.021(3) -0.000(3) 0.013(4)
C(23) 0.044(5) 0.080(6) 0.026(4) 0.021(4) 0.014(3) 0.017(4)
C(24) 0.029(4) 0.057(5) 0.030(3) 0.010(3) 0.003(3) 0.023(3)
C(25) 0.022(3) 0.035(4) 0.026(3) 0.002(3) 0.001(2) 0.010(3)
C(26) 0.028(3) 0.029(3) 0.030(3) 0.002(3) 0.008(2) 0.015(3)
C(27) 0.025(3) 0.021(3) 0.033(3) 0.000(2) -0.004(2) 0.007(3)
C(28) 0.025(4) 0.022(3) 0.029(3) 0.002(2) -0.007(2) 0.011(3)
C(29) 0.033(4) 0.028(3) 0.034(3) -0.002(3) -0.004(3) 0.007(3)
C(30) 0.055(5) 0.045(4) 0.030(4) 0.002(4) -0.002(3) 0.015(3)
C(31) 0.067(6) 0.030(4) 0.037(4) -0.000(4) -0.020(4) 0.013(3)
C(32) 0.036(4) 0.032(4) 0.060(5) 0.005(3) -0.021(3) 0.018(4)
C(33) 0.033(4) 0.024(3) 0.041(4) -0.001(3) -0.007(3) 0.014(3)
C(34) 0.029(4) 0.037(4) 0.029(3) 0.013(3) 0.003(2) 0.005(3)
C(35) 0.086(6) 0.027(4) 0.078(5) 0.011(4) 0.014(4) 0.024(4)
C(36) 0.047(5) 0.054(5) 0.046(4) 0.003(4) -0.002(3) 0.014(4)

loop_
_atom_type_symbol
_atom_type_description
_atom_type_scat_dispersion_real
_atom_type_scat_dispersion_imag
_atom_type_scat_source
C C 0.003 0.002
;
International Tables for Crystallography
(1992, Vol. C, Tables 4.2.6.8 and 6.1.1.4)
;
H H 0.000 0.000
;
International Tables for Crystallography
(1992, Vol. C, Table 6.1.1.4)
;
O O 0.011 0.006
;
International Tables for Crystallography
(1992, Vol. C, Tables 4.2.6.8 and 6.1.1.4)
;
N N 0.006 0.003
;
International Tables for Crystallography
(1992, Vol. C, Tables 4.2.6.8 and 6.1.1.4)
;
Cl Cl 0.148 0.159
;
International Tables for Crystallography
(1992, Vol. C, Tables 4.2.6.8 and 6.1.1.4)
;
Ni Ni 0.339 1.112
;
International Tables for Crystallography
(1992, Vol. C, Tables 4.2.6.8 and 6.1.1.4)
;

loop_
_geom_angle_atom_site_label_1
_geom_angle_atom_site_label_2
_geom_angle_atom_site_label_3
_geom_angle
_geom_angle_publ_flag
_geom_angle_site_symmetry_1
_geom_angle_site_symmetry_2
_geom_angle_site_symmetry_3
O(1) Ni(1) N(1) 94.43(16) yes . . .
O(1) Ni(1) N(2) 89.29(16) yes . . .
O(1) Ni(1) N(3) 97.47(19) yes . . .
O(1) Ni(1) N(4) 153.4(2) yes . . .
N(1) Ni(1) N(2) 163.7(2) yes . . .
N(1) Ni(1) N(3) 81.5(2) yes . . .
N(1) Ni(1) N(4) 92.7(2) yes . . .
N(2) Ni(1) N(3) 82.3(2) yes . . .
N(2) Ni(1) N(4) 90.9(2) yes . . .
N(3) Ni(1) N(4) 108.95(19) yes . . .
O(4) Cl(1) O(5) 111.3(5) yes . . .
O(4) Cl(1) O(6) 111.1(5) yes . . .
O(4) Cl(1) O(7) 111.3(7) yes . . .
O(5) Cl(1) O(6) 102.1(7) yes . . .
O(5) Cl(1) O(7) 105.7(8) yes . . .
O(6) Cl(1) O(7) 114.7(6) yes . . .
O(8) Cl(2) O(9) 109.7(2) yes . . .
O(8) Cl(2) O(10) 108.8(3) yes . . .
O(8) Cl(2) O(11) 108.6(2) yes . . .
O(9) Cl(2) O(10) 109.7(3) yes . . .
O(9) Cl(2) O(11) 112.0(3) yes . . .
O(10) Cl(2) O(11) 107.9(2) yes . . .
Ni(1) O(1) C(36) 132.8(3) yes . . .
C(6) O(2) C(8) 117.2(7) yes . . .
C(17) O(3) C(21) 118.0(7) yes . . .
C(17) O(3) C(37) 130.8(13) yes . . .
C(21) O(3) C(37) 106.9(12) yes . . .
Ni(1) N(1) C(1) 131.0(4) yes . . .
Ni(1) N(1) C(12) 111.5(3) yes . . .
C(1) N(1) C(12) 116.8(5) yes . . .
Ni(1) N(2) C(14) 127.6(4) yes . . .
Ni(1) N(2) C(25) 111.7(4) yes . . .
C(14) N(2) C(25) 118.5(5) yes . . .
Ni(1) N(3) C(13) 105.2(3) yes . . .
Ni(1) N(3) C(26) 105.7(3) yes . . .
Ni(1) N(3) C(27) 106.7(4) yes . . .
C(13) N(3) C(26) 112.3(5) yes . . .
C(13) N(3) C(27) 113.9(4) yes . . .
C(26) N(3) C(27) 112.2(3) yes . . .
Ni(1) N(4) C(34) 174.2(5) yes . . .
N(1) C(1) C(2) 117.4(5) yes . . .
N(1) C(1) C(9) 121.6(6) yes . . .
C(2) C(1) C(9) 121.0(5) yes . . .
C(1) C(2) C(3) 121.3(5) yes . . .
C(1) C(2) C(7) 118.4(5) yes . . .
C(3) C(2) C(7) 120.4(6) yes . . .
C(2) C(3) C(4) 118.5(6) yes . . .
C(3) C(4) C(5) 121.2(6) yes . . .
C(4) C(5) C(6) 119.6(8) yes . . .
O(2) C(6) C(5) 115.2(8) yes . . .
O(2) C(6) C(7) 123.8(6) yes . . .
C(5) C(6) C(7) 121.0(7) yes . . .
C(2) C(7) C(6) 119.4(5) yes . . .
C(1) C(9) C(10) 120.9(6) yes . . .
C(9) C(10) C(11) 117.5(6) yes . . .
C(10) C(11) C(12) 120.0(7) yes . . .
N(1) C(12) C(11) 123.1(6) yes . . .
N(1) C(12) C(13) 114.4(5) yes . . .
C(11) C(12) C(13) 122.5(6) yes . . .
N(3) C(13) C(12) 109.0(5) yes . . .
N(2) C(14) C(15) 117.9(5) yes . . .
N(2) C(14) C(22) 120.8(6) yes . . .
C(15) C(14) C(22) 121.2(6) yes . . .
C(14) C(15) C(16) 118.7(5) yes . . .
C(14) C(15) C(20) 120.2(6) yes . . .
C(16) C(15) C(20) 121.0(6) yes . . .
C(15) C(16) C(17) 119.3(5) yes . . .
O(3) C(17) C(16) 122.8(5) yes . . .
O(3) C(17) C(18) 118.1(7) yes . . .
C(16) C(17) C(18) 119.0(7) yes . . .
C(17) C(18) C(19) 121.5(8) yes . . .
C(18) C(19) C(20) 119.3(5) yes . . .
C(15) C(20) C(19) 119.7(6) yes . . .
C(14) C(22) C(23) 119.6(7) yes . . .
C(22) C(23) C(24) 119.9(6) yes . . .
C(23) C(24) C(25) 118.4(7) yes . . .
N(2) C(25) C(24) 122.8(6) yes . . .
N(2) C(25) C(26) 114.3(5) yes . . .
C(24) C(25) C(26) 122.9(6) yes . . .
N(3) C(26) C(25) 109.6(5) yes . . .
N(3) C(27) C(28) 115.5(5) yes . . .
C(27) C(28) C(29) 120.3(5) yes . . .
C(27) C(28) C(33) 119.9(5) yes . . .
C(29) C(28) C(33) 119.5(6) yes . . .
C(28) C(29) C(30) 120.6(6) yes . . .
C(29) C(30) C(31) 119.7(6) yes . . .
C(30) C(31) C(32) 121.4(7) yes . . .
C(31) C(32) C(33) 118.8(6) yes . . .
C(28) C(33) C(32) 120.0(6) yes . . .
N(4) C(34) C(35) 178.7(6) yes . . .
C(2) C(3) H(1) 120.9(8) no . . .
C(4) C(3) H(1) 120.6(7) no . . .
C(3) C(4) H(2) 119.5(9) no . . .
C(5) C(4) H(2) 119.4(10) no . . .
C(4) C(5) H(3) 119.9(7) no . . .
C(6) C(5) H(3) 120.5(8) no . . .
C(2) C(7) H(4) 120.2(9) no . . .
C(6) C(7) H(4) 120.5(8) no . . .
O(2) C(8) H(5) 108.7 no . . .
O(2) C(8) H(6) 110.2 no . . .
O(2) C(8) H(7) 109.6 no . . .
H(5) C(8) H(6) 109.5 no . . .
H(5) C(8) H(7) 109.5 no . . .
H(6) C(8) H(7) 109.5 no . . .
C(1) C(9) H(8) 119.5(8) no . . .
C(10) C(9) H(8) 119.6(7) no . . .
C(9) C(10) H(9) 121.3(8) no . . .
C(11) C(10) H(9) 121.2(9) no . . .
C(10) C(11) H(10) 120.1(7) no . . .
C(12) C(11) H(10) 119.9(8) no . . .
N(3) C(13) H(11) 109.5(5) no . . .
N(3) C(13) H(12) 109.7(6) no . . .
C(12) C(13) H(11) 109.5(6) no . . .
C(12) C(13) H(12) 109.7(6) no . . .
H(11) C(13) H(12) 109.5(9) no . . .
C(15) C(16) H(13) 120.3(9) no . . .
C(17) C(16) H(13) 120.4(9) no . . .
C(17) C(18) H(14) 119.3(9) no . . .
C(19) C(18) H(14) 119.2(7) no . . .
C(18) C(19) H(15) 120.4(9) no . . .
C(20) C(19) H(15) 120.3(9) no . . .
C(15) C(20) H(16) 120.1(8) no . . .
C(19) C(20) H(16) 120.2(6) no . . .
C(14) C(22) H(20) 120.2(9) no . . .
C(23) C(22) H(20) 120.3(7) no . . .
C(22) C(23) H(21) 120.0(9) no . . .
C(24) C(23) H(21) 120.1(9) no . . .
C(23) C(24) H(22) 120.8(7) no . . .
C(25) C(24) H(22) 120.8(8) no . . .
N(3) C(26) H(23) 109.4(5) no . . .
N(3) C(26) H(24) 109.5(5) no . . .
C(25) C(26) H(23) 109.5(6) no . . .
C(25) C(26) H(24) 109.4(6) no . . .
H(23) C(26) H(24) 109.5(9) no . . .
N(3) C(27) H(25) 107.8(5) no . . .
N(3) C(27) H(26) 108.1(5) no . . .
C(28) C(27) H(25) 107.9(6) no . . .
C(28) C(27) H(26) 107.9(5) no . . .
H(25) C(27) H(26) 109.5(8) no . . .
C(28) C(29) H(27) 119.5(7) no . . .
C(30) C(29) H(27) 119.9(7) no . . .
C(29) C(30) H(28) 120.1(8) no . . .
C(31) C(30) H(28) 120.2(8) no . . .
C(30) C(31) H(29) 119.4(8) no . . .
C(32) C(31) H(29) 119.2(9) no . . .
C(31) C(32) H(30) 120.6(9) no . . .
C(33) C(32) H(30) 120.7(8) no . . .
C(28) C(33) H(31) 120.0(7) no . . .
C(32) C(33) H(31) 120.0(7) no . . .
C(34) C(35) H(32) 108.2(6) no . . .
C(34) C(35) H(33) 113.8(9) no . . .
C(34) C(35) H(34) 106.3(8) no . . .
H(32) C(35) H(33) 109.5(10) no . . .
H(32) C(35) H(34) 109.5(11) no . . .
H(33) C(35) H(34) 109.5(7) no . . .
O(1) C(36) H(35) 109.4(8) no . . .
O(1) C(36) H(36) 109.7(7) no . . .
O(1) C(36) H(37) 109.3(5) no . . .
H(35) C(36) H(36) 109.5(7) no . . .
H(35) C(36) H(37) 109.5(9) no . . .
H(36) C(36) H(37) 109.5(10) no . . .

loop_
_geom_bond_atom_site_label_1
_geom_bond_atom_site_label_2
_geom_bond_distance
_geom_bond_publ_flag
_geom_bond_site_symmetry_1
_geom_bond_site_symmetry_2
Ni(1) O(1) 2.037(3) yes . .
Ni(1) N(1) 2.074(4) yes . .
Ni(1) N(2) 2.082(4) yes . .
Ni(1) N(3) 2.047(5) yes . .
Ni(1) N(4) 1.966(5) yes . .
Cl(1) O(4) 1.394(7) yes . .
Cl(1) O(5) 1.359(10) yes . .
Cl(1) O(6) 1.330(8) yes . .
Cl(1) O(7) 1.256(10) yes . .
Cl(2) O(8) 1.440(4) yes . .
Cl(2) O(9) 1.412(4) yes . .
Cl(2) O(10) 1.467(5) yes . .
Cl(2) O(11) 1.438(5) yes . .
O(1) C(36) 1.454(7) yes . .
O(2) C(6) 1.351(9) yes . .
O(2) C(8) 1.433(9) yes . .
O(3) C(17) 1.383(10) yes . .
O(3) C(21) 1.431(9) yes . .
N(1) C(1) 1.344(8) yes . .
N(1) C(12) 1.364(9) yes . .
N(2) C(14) 1.350(9) yes . .
N(2) C(25) 1.371(9) yes . .
N(3) C(13) 1.464(8) yes . .
N(3) C(26) 1.494(7) yes . .
N(3) C(27) 1.511(5) yes . .
N(4) C(34) 1.111(9) yes . .
C(1) C(2) 1.497(10) yes . .
C(1) C(9) 1.382(8) yes . .
C(2) C(3) 1.380(7) yes . .
C(2) C(7) 1.391(9) yes . .
C(3) C(4) 1.409(12) yes . .
C(4) C(5) 1.379(11) yes . .
C(5) C(6) 1.354(9) yes . .
C(6) C(7) 1.401(12) yes . .
C(9) C(10) 1.373(11) yes . .
C(10) C(11) 1.369(10) yes . .
C(11) C(12) 1.363(9) yes . .
C(12) C(13) 1.527(9) yes . .
C(14) C(15) 1.492(10) yes . .
C(14) C(22) 1.378(8) yes . .
C(15) C(16) 1.375(10) yes . .
C(15) C(20) 1.393(7) yes . .
C(16) C(17) 1.387(12) yes . .
C(17) C(18) 1.397(8) yes . .
C(18) C(19) 1.366(11) yes . .
C(19) C(20) 1.379(11) yes . .
C(22) C(23) 1.392(11) yes . .
C(23) C(24) 1.371(11) yes . .
C(24) C(25) 1.360(8) yes . .
C(25) C(26) 1.503(9) yes . .
C(27) C(28) 1.528(9) yes . .
C(28) C(29) 1.395(8) yes . .
C(28) C(33) 1.391(9) yes . .
C(29) C(30) 1.382(10) yes . .
C(30) C(31) 1.365(11) yes . .
C(31) C(32) 1.396(10) yes . .
C(32) C(33) 1.402(10) yes . .
C(34) C(35) 1.506(10) yes . .
C(3) H(1) 0.950(9) no . .
C(4) H(2) 0.950(8) no . .
C(5) H(3) 0.950(13) no . .
C(7) H(4) 0.950(8) no . .
C(8) H(5) 0.950 no . .
C(8) H(6) 0.950 no . .
C(8) H(7) 0.950 no . .
C(9) H(8) 0.950(9) no . .
C(10) H(9) 0.950(9) no . .
C(11) H(10) 0.950(11) no . .
C(13) H(11) 0.950(9) no . .
C(13) H(12) 0.950(7) no . .
C(16) H(13) 0.950(7) no . .
C(18) H(14) 0.950(12) no . .
C(19) H(15) 0.950(7) no . .
C(20) H(16) 0.950(10) no . .
C(22) H(20) 0.950(11) no . .
C(23) H(21) 0.950(9) no . .
C(24) H(22) 0.950(11) no . .
C(26) H(23) 0.950(7) no . .
C(26) H(24) 0.950(9) no . .
C(27) H(25) 0.950(8) no . .
C(27) H(26) 0.950(8) no . .
C(29) H(27) 0.950(9) no . .
C(30) H(28) 0.950(10) no . .
C(31) H(29) 0.950(11) no . .
C(32) H(30) 0.950(10) no . .
C(33) H(31) 0.950(9) no . .
C(35) H(32) 0.950(12) no . .
C(35) H(33) 0.950(10) no . .
C(35) H(34) 0.950(10) no . .
C(36) H(35) 0.950(11) no . .
C(36) H(36) 0.950(10) no . .
C(36) H(37) 0.950(9) no . .

loop_
_geom_contact_atom_site_label_1
_geom_contact_atom_site_label_2
_geom_contact_distance
_geom_contact_publ_flag
_geom_contact_site_symmetry_1
_geom_contact_site_symmetry_2
Cl(2) O(1) 3.569(4) ? . .
O(1) Cl(2) 3.569(4) ? . .
O(1) O(10) 2.635(5) ? . .
O(1) O(11) 3.292(7) ? . .
O(3) C(8) 3.442(10) ? . 1_455
O(3) C(37) 1.68(4) ? . .
O(4) C(16) 3.381(7) ? . 2_666
O(4) C(22) 3.489(10) ? . 1_655
O(4) C(34) 3.482(8) ? . 2_666
O(4) C(35) 3.431(9) ? . 2_666
O(5) C(27) 3.336(10) ? . 2_666
O(5) C(35) 3.584(12) ? . .
O(6) C(7) 3.476(9) ? . .
O(6) C(16) 3.224(12) ? . 1_655
O(6) C(21) 3.480(15) ? . 1_655
O(6) C(22) 3.452(15) ? . 1_655
O(7) N(4) 3.252(10) ? . .
O(7) C(27) 3.278(15) ? . .
O(7) C(34) 3.060(12) ? . .
O(7) C(35) 3.401(17) ? . .
O(7) C(35) 3.456(14) ? . 2_666
O(8) C(10) 3.544(10) ? . 1_455
O(8) C(11) 3.301(9) ? . 1_455
O(8) C(24) 3.592(6) ? . .
O(8) C(24) 3.368(10) ? . 2_556
O(8) C(29) 3.498(8) ? . 2_556
O(9) C(8) 3.429(10) ? . 1_445
O(9) C(18) 3.581(9) ? . 2_555
O(9) C(30) 3.529(9) ? . 2_556
O(10) O(1) 2.635(5) ? . .
O(10) N(2) 3.286(5) ? . .
O(10) C(10) 3.413(8) ? . 1_455
O(10) C(18) 3.544(6) ? . 2_555
O(10) C(19) 3.332(7) ? . 2_555
O(10) C(20) 3.540(9) ? . .
O(10) C(36) 3.392(7) ? . .
O(11) O(1) 3.292(7) ? . .
O(11) C(21) 3.541(13) ? . 1_545
O(11) C(24) 3.564(8) ? . 2_556
O(11) C(26) 3.504(6) ? . .
O(11) C(32) 3.549(9) ? . 2_656
N(2) O(10) 3.286(5) ? . .
N(4) O(7) 3.252(10) ? . .
C(7) O(6) 3.476(9) ? . .
C(7) C(36) 3.526(8) ? . 2_655
C(8) O(3) 3.442(10) ? . 1_655
C(8) O(9) 3.429(10) ? . 1_665
C(8) C(21) 3.527(13) ? . 1_655
C(10) O(8) 3.544(10) ? . 1_655
C(10) O(10) 3.413(8) ? . 1_655
C(10) C(22) 3.406(7) ? . 1_655
C(11) O(8) 3.301(9) ? . 1_655
C(13) C(32) 3.565(9) ? . 2_656
C(16) O(4) 3.381(7) ? . 2_666
C(16) O(6) 3.224(12) ? . 1_455
C(17) C(37) 2.79(5) ? . .
C(18) O(9) 3.581(9) ? . 2_555
C(18) O(10) 3.544(6) ? . 2_555
C(18) C(37) 3.21(4) ? . .
C(19) O(10) 3.332(7) ? . 2_555
C(20) O(10) 3.540(9) ? . .
C(21) O(6) 3.480(15) ? . 1_455
C(21) O(11) 3.541(13) ? . 1_565
C(21) C(8) 3.527(13) ? . 1_455
C(21) C(23) 3.573(10) ? . 2_566
C(21) C(37) 2.50(4) ? . .
C(22) O(4) 3.489(10) ? . 1_455
C(22) O(6) 3.452(15) ? . 1_455
C(22) C(10) 3.406(7) ? . 1_455
C(23) C(21) 3.573(10) ? . 2_566
C(24) O(8) 3.592(6) ? . .
C(24) O(8) 3.368(10) ? . 2_556
C(24) O(11) 3.564(8) ? . 2_556
C(26) O(11) 3.504(6) ? . .
C(27) O(5) 3.336(10) ? . 2_666
C(27) O(7) 3.278(15) ? . .
C(28) C(35) 3.374(8) ? . 2_666
C(29) O(8) 3.498(8) ? . 2_556
C(29) C(35) 3.518(9) ? . 2_666
C(30) O(9) 3.529(9) ? . 2_556
C(32) O(11) 3.549(9) ? . 2_656
C(32) C(13) 3.565(9) ? . 2_656
C(33) C(35) 3.498(9) ? . 2_666
C(34) O(4) 3.482(8) ? . 2_666
C(34) O(7) 3.060(12) ? . .
C(35) O(4) 3.431(9) ? . 2_666
C(35) O(5) 3.584(12) ? . .
C(35) O(7) 3.401(17) ? . .
C(35) O(7) 3.456(14) ? . 2_666
C(35) C(28) 3.374(8) ? . 2_666
C(35) C(29) 3.518(9) ? . 2_666
C(35) C(33) 3.498(9) ? . 2_666
C(36) O(10) 3.392(7) ? . .
C(36) C(7) 3.526(8) ? . 2_655
C(37) O(3) 1.68(4) ? . .
C(37) C(17) 2.79(5) ? . .
C(37) C(18) 3.21(4) ? . .
C(37) C(21) 2.50(4) ? . .
C(37) C(37) 3.34(6) ? . 2_565
Cl(1) H(4) 3.587(5) ? . .
Cl(1) H(20) 3.047(8) ? . 1_655
Cl(1) H(25) 3.547(6) ? . .
Cl(1) H(33) 3.311(8) ? . .
Cl(1) H(34) 3.203(8) ? . 2_666
Cl(2) H(9) 3.329(7) ? . 1_455
Cl(2) H(10) 3.596(7) ? . 1_455
Cl(2) H(14) 3.349(6) ? . 2_555
Cl(2) H(22) 3.096(7) ? . 2_556
Cl(2) H(23) 3.434(5) ? . .
O(2) H(28) 3.505(8) ? . 2_666
O(2) H(29) 3.455(8) ? . 1_554
O(3) H(6) 3.248 ? . 1_455
O(3) H(7) 2.871 ? . 1_455
O(4) H(13) 2.583(7) ? . 2_666
O(4) H(20) 2.726(9) ? . 1_655
O(4) H(20) 3.597(8) ? . 2_666
O(4) H(21) 3.452(12) ? . 1_655
O(4) H(34) 2.622(10) ? . 2_666
O(5) H(5) 3.250 ? . .
O(5) H(26) 2.419(10) ? . 2_666
O(5) H(27) 3.232(13) ? . 2_666
O(5) H(33) 2.694(12) ? . .
O(6) H(4) 2.649(9) ? . .
O(6) H(5) 3.333 ? . .
O(6) H(7) 3.208 ? . .
O(6) H(13) 2.813(12) ? . 1_655
O(6) H(20) 2.519(15) ? . 1_655
O(7) H(25) 2.459(16) ? . .
O(7) H(26) 3.356(13) ? . .
O(7) H(33) 2.913(18) ? . .
O(7) H(33) 3.485(14) ? . 2_666
O(7) H(34) 2.828(15) ? . 2_666
O(8) H(9) 3.071(10) ? . 1_455
O(8) H(10) 2.555(9) ? . 1_455
O(8) H(22) 2.455(10) ? . 2_556
O(8) H(24) 2.942(8) ? . 2_556
O(8) H(27) 2.957(8) ? . 2_556
O(8) H(28) 3.467(7) ? . 2_556
O(9) H(2) 3.298(10) ? . 2_555
O(9) H(3) 3.408(8) ? . 2_555
O(9) H(5) 3.288 ? . 1_445
O(9) H(6) 2.732 ? . 1_445
O(9) H(14) 2.742(9) ? . 2_555
O(9) H(27) 3.321(8) ? . 2_556
O(9) H(28) 2.755(9) ? . 2_556
O(10) H(2) 3.511(7) ? . 2_555
O(10) H(9) 2.563(8) ? . 1_455
O(10) H(14) 3.018(6) ? . 2_555
O(10) H(15) 2.593(8) ? . 2_555
O(10) H(16) 2.703(9) ? . .
O(10) H(23) 3.484(7) ? . .
O(10) H(36) 3.220(8) ? . .
O(11) H(21) 3.465(10) ? . 2_556
O(11) H(22) 2.745(8) ? . 2_556
O(11) H(23) 2.619(6) ? . .
O(11) H(30) 2.637(9) ? . 2_656
O(11) H(36) 3.123(8) ? . .
N(2) H(9) 3.573(7) ? . 1_455
C(1) H(1) 3.406(7) ? . 2_655
C(1) H(35) 3.583(9) ? . 2_655
C(2) H(35) 3.166(8) ? . 2_655
C(2) H(37) 3.388(8) ? . 2_655
C(3) H(37) 3.385(9) ? . 2_655
C(4) H(37) 3.358(9) ? . 2_655
C(5) H(28) 3.158(10) ? . 1_554
C(5) H(29) 3.285(10) ? . 1_554
C(5) H(37) 3.368(10) ? . 2_655
C(6) H(29) 3.523(10) ? . 1_554
C(6) H(37) 3.368(8) ? . 2_655
C(7) H(35) 3.058(8) ? . 2_655
C(7) H(37) 3.353(7) ? . 2_655
C(8) H(28) 3.466(12) ? . 2_666
C(9) H(1) 3.167(6) ? . 2_655
C(9) H(2) 3.449(9) ? . 2_655
C(9) H(35) 3.202(10) ? . 2_655
C(10) H(2) 3.139(7) ? . 2_655
C(10) H(20) 3.294(7) ? . 1_655
C(11) H(2) 3.586(7) ? . 2_655
C(14) H(9) 2.987(7) ? . 1_455
C(15) H(8) 3.434(7) ? . 1_455
C(15) H(9) 3.177(8) ? . 1_455
C(17) H(7) 3.293 ? . 1_455
C(18) H(35) 3.593(8) ? . 2_555
C(19) H(8) 3.411(8) ? . 1_455
C(19) H(15) 3.578(10) ? . 2_555
C(19) H(16) 3.470(7) ? . 2_555
C(19) H(35) 3.562(9) ? . 2_555
C(20) H(8) 3.268(8) ? . 1_455
C(20) H(9) 3.115(9) ? . 1_455
C(20) H(15) 3.316(7) ? . 2_555
C(21) H(5) 3.443 ? . 1_455
C(21) H(6) 3.395 ? . 1_455
C(21) H(7) 3.170 ? . 1_455
C(21) H(21) 2.908(9) ? . 2_566
C(21) H(30) 3.129(11) ? . 2_666
C(22) H(9) 3.059(7) ? . 1_455
C(23) H(31) 3.406(9) ? . 1_455
C(27) H(33) 3.309(7) ? . 2_666
C(27) H(34) 3.532(7) ? . 2_666
C(28) H(32) 3.590(7) ? . 2_666
C(28) H(33) 2.948(8) ? . 2_666
C(28) H(34) 3.078(8) ? . 2_666
C(29) H(5) 3.287 ? . 2_666
C(29) H(32) 3.495(8) ? . 2_666
C(29) H(33) 2.950(10) ? . 2_666
C(29) H(34) 3.580(9) ? . 2_666
C(30) H(3) 3.233(9) ? . 1_556
C(30) H(5) 3.348 ? . 2_666
C(30) H(10) 3.504(9) ? . 2_656
C(30) H(12) 3.490(10) ? . 2_656
C(30) H(32) 3.384(10) ? . 2_666
C(30) H(33) 3.444(12) ? . 2_666
C(31) H(3) 3.521(10) ? . 1_556
C(31) H(12) 2.834(9) ? . 2_656
C(31) H(32) 3.347(11) ? . 2_666
C(31) H(36) 3.479(12) ? . 2_656
C(31) H(37) 3.450(12) ? . 2_656
C(32) H(11) 3.518(8) ? . 2_656
C(32) H(12) 2.783(10) ? . 2_656
C(32) H(21) 3.485(10) ? . 1_655
C(32) H(23) 3.526(9) ? . 2_656
C(32) H(32) 3.461(10) ? . 2_666
C(32) H(34) 3.332(11) ? . 2_666
C(33) H(11) 3.575(9) ? . 2_656
C(33) H(12) 3.439(10) ? . 2_656
C(33) H(21) 3.365(9) ? . 1_655
C(33) H(32) 3.578(8) ? . 2_666
C(33) H(33) 3.449(9) ? . 2_666
C(33) H(34) 2.940(9) ? . 2_666
C(36) H(8) 3.399(10) ? . 2_655
C(36) H(29) 3.184(12) ? . 2_656
C(37) H(6) 3.396 ? . 1_455
C(37) H(6) 3.006 ? . 2_665
C(37) H(14) 2.87(4) ? . .
C(37) H(29) 3.53(3) ? . 2_666
C(37) H(30) 3.55(3) ? . 2_666
H(1) C(1) 3.406(7) ? . 2_655
H(1) C(9) 3.167(6) ? . 2_655
H(1) H(1) 3.593(8) ? . 2_655
H(1) H(8) 3.059(6) ? . 2_655
H(2) O(9) 3.298(10) ? . 2_555
H(2) O(10) 3.511(7) ? . 2_555
H(2) C(9) 3.449(9) ? . 2_655
H(2) C(10) 3.139(7) ? . 2_655
H(2) C(11) 3.586(7) ? . 2_655
H(2) H(9) 3.151(7) ? . 2_655
H(2) H(28) 3.504(11) ? . 1_554
H(3) O(9) 3.408(8) ? . 2_555
H(3) C(30) 3.233(9) ? . 1_554
H(3) C(31) 3.521(10) ? . 1_554
H(3) H(28) 2.456(9) ? . 1_554
H(3) H(29) 3.042(10) ? . 1_554
H(4) Cl(1) 3.587(5) ? . .
H(4) O(6) 2.649(9) ? . .
H(4) H(35) 3.154(7) ? . 2_655
H(5) O(5) 3.250 ? . .
H(5) O(6) 3.333 ? . .
H(5) O(9) 3.288 ? . 1_665
H(5) C(21) 3.443 ? . 1_655
H(5) C(29) 3.287 ? . 2_666
H(5) C(30) 3.348 ? . 2_666
H(5) H(27) 2.909 ? . 2_666
H(5) H(28) 3.034 ? . 2_666
H(6) O(3) 3.248 ? . 1_655
H(6) O(9) 2.732 ? . 1_665
H(6) C(21) 3.395 ? . 1_655
H(6) C(37) 3.396 ? . 1_655
H(6) C(37) 3.006 ? . 2_665
H(6) H(28) 3.380 ? . 2_666
H(7) O(3) 2.871 ? . 1_655
H(7) O(6) 3.208 ? . .
H(7) C(17) 3.293 ? . 1_655
H(7) C(21) 3.170 ? . 1_655
H(8) C(15) 3.434(7) ? . 1_655
H(8) C(19) 3.411(8) ? . 1_655
H(8) C(20) 3.268(8) ? . 1_655
H(8) C(36) 3.399(10) ? . 2_655
H(8) H(1) 3.059(6) ? . 2_655
H(8) H(16) 3.582(9) ? . 1_655
H(8) H(35) 2.454(10) ? . 2_655
H(9) Cl(2) 3.329(7) ? . 1_655
H(9) O(8) 3.071(10) ? . 1_655
H(9) O(10) 2.563(8) ? . 1_655
H(9) N(2) 3.573(7) ? . 1_655
H(9) C(14) 2.987(7) ? . 1_655
H(9) C(15) 3.177(8) ? . 1_655
H(9) C(20) 3.115(9) ? . 1_655
H(9) C(22) 3.059(7) ? . 1_655
H(9) H(2) 3.151(7) ? . 2_655
H(9) H(15) 3.353(8) ? . 2_655
H(9) H(16) 2.901(8) ? . 1_655
H(9) H(20) 3.185(7) ? . 1_655
H(10) Cl(2) 3.596(7) ? . 1_655
H(10) O(8) 2.555(9) ? . 1_655
H(10) C(30) 3.504(9) ? . 2_656
H(10) H(24) 3.433(11) ? . 2_656
H(10) H(28) 3.495(8) ? . 2_656
H(11) C(32) 3.518(8) ? . 2_656
H(11) C(33) 3.575(9) ? . 2_656
H(11) H(11) 3.052(10) ? . 2_656
H(12) C(30) 3.490(10) ? . 2_656
H(12) C(31) 2.834(9) ? . 2_656
H(12) C(32) 2.783(10) ? . 2_656
H(12) C(33) 3.439(10) ? . 2_656
H(12) H(29) 2.974(8) ? . 2_656
H(12) H(30) 2.889(9) ? . 2_656
H(13) O(4) 2.583(7) ? . 2_666
H(13) O(6) 2.813(12) ? . 1_455
H(14) Cl(2) 3.349(6) ? . 2_555
H(14) O(9) 2.742(9) ? . 2_555
H(14) O(10) 3.018(6) ? . 2_555
H(14) C(37) 2.87(4) ? . .
H(14) H(35) 3.550(9) ? . 2_555
H(14) H(36) 3.258(9) ? . 2_555
H(15) O(10) 2.593(8) ? . 2_555
H(15) C(19) 3.578(10) ? . 2_555
H(15) C(20) 3.316(7) ? . 2_555
H(15) H(9) 3.353(8) ? . 2_655
H(15) H(15) 3.172(10) ? . 2_555
H(15) H(16) 2.657(7) ? . 2_555
H(15) H(35) 3.487(9) ? . 2_555
H(16) O(10) 2.703(9) ? . .
H(16) C(19) 3.470(7) ? . 2_555
H(16) H(8) 3.582(9) ? . 1_455
H(16) H(9) 2.901(8) ? . 1_455
H(16) H(15) 2.657(7) ? . 2_555
H(20) Cl(1) 3.047(8) ? . 1_455
H(20) O(4) 2.726(9) ? . 1_455
H(20) O(4) 3.597(8) ? . 2_666
H(20) O(6) 2.519(15) ? . 1_455
H(20) C(10) 3.294(7) ? . 1_455
H(20) H(9) 3.185(7) ? . 1_455
H(21) O(4) 3.452(12) ? . 1_455
H(21) O(11) 3.465(10) ? . 2_556
H(21) C(21) 2.908(9) ? . 2_566
H(21) C(32) 3.485(10) ? . 1_455
H(21) C(33) 3.365(9) ? . 1_455
H(21) H(30) 2.946(10) ? . 1_455
H(21) H(31) 2.693(9) ? . 1_455
H(22) Cl(2) 3.096(7) ? . 2_556
H(22) O(8) 2.455(10) ? . 2_556
H(22) O(11) 2.745(8) ? . 2_556
H(23) Cl(2) 3.434(5) ? . .
H(23) O(10) 3.484(7) ? . .
H(23) O(11) 2.619(6) ? . .
H(23) C(32) 3.526(9) ? . 2_656
H(23) H(30) 3.074(9) ? . 2_656
H(24) O(8) 2.942(8) ? . 2_556
H(24) H(10) 3.433(11) ? . 2_656
H(25) Cl(1) 3.547(6) ? . .
H(25) O(7) 2.459(16) ? . .
H(25) H(33) 3.386(7) ? . 2_666
H(25) H(34) 3.256(7) ? . 2_666
H(26) O(5) 2.419(10) ? . 2_666
H(26) O(7) 3.356(13) ? . .
H(26) H(33) 2.961(7) ? . 2_666
H(26) H(34) 3.553(8) ? . 2_666
H(27) O(5) 3.232(13) ? . 2_666
H(27) O(8) 2.957(8) ? . 2_556
H(27) O(9) 3.321(8) ? . 2_556
H(27) H(5) 2.909 ? . 2_666
H(27) H(33) 3.174(9) ? . 2_666
H(28) O(2) 3.505(8) ? . 2_666
H(28) O(8) 3.467(7) ? . 2_556
H(28) O(9) 2.755(9) ? . 2_556
H(28) C(5) 3.158(10) ? . 1_556
H(28) C(8) 3.466(12) ? . 2_666
H(28) H(2) 3.504(11) ? . 1_556
H(28) H(3) 2.456(9) ? . 1_556
H(28) H(5) 3.034 ? . 2_666
H(28) H(6) 3.380 ? . 2_666
H(28) H(10) 3.495(8) ? . 2_656
H(29) O(2) 3.455(8) ? . 1_556
H(29) C(5) 3.285(10) ? . 1_556
H(29) C(6) 3.523(10) ? . 1_556
H(29) C(36) 3.184(12) ? . 2_656
H(29) C(37) 3.53(3) ? . 2_666
H(29) H(3) 3.042(10) ? . 1_556
H(29) H(12) 2.974(8) ? . 2_656
H(29) H(36) 2.716(12) ? . 2_656
H(29) H(37) 2.797(12) ? . 2_656
H(30) O(11) 2.637(9) ? . 2_656
H(30) C(21) 3.129(11) ? . 2_666
H(30) C(37) 3.55(3) ? . 2_666
H(30) H(12) 2.889(9) ? . 2_656
H(30) H(21) 2.946(10) ? . 1_655
H(30) H(23) 3.074(9) ? . 2_656
H(30) H(36) 3.472(11) ? . 2_656
H(31) C(23) 3.406(9) ? . 1_655
H(31) H(21) 2.693(9) ? . 1_655
H(31) H(34) 3.154(8) ? . 2_666
H(32) C(28) 3.590(7) ? . 2_666
H(32) C(29) 3.495(8) ? . 2_666
H(32) C(30) 3.384(10) ? . 2_666
H(32) C(31) 3.347(11) ? . 2_666
H(32) C(32) 3.461(10) ? . 2_666
H(32) C(33) 3.578(8) ? . 2_666
H(33) Cl(1) 3.311(8) ? . .
H(33) O(5) 2.694(12) ? . .
H(33) O(7) 2.913(18) ? . .
H(33) O(7) 3.485(14) ? . 2_666
H(33) C(27) 3.309(7) ? . 2_666
H(33) C(28) 2.948(8) ? . 2_666
H(33) C(29) 2.950(10) ? . 2_666
H(33) C(30) 3.444(12) ? . 2_666
H(33) C(33) 3.449(9) ? . 2_666
H(33) H(25) 3.386(7) ? . 2_666
H(33) H(26) 2.961(7) ? . 2_666
H(33) H(27) 3.174(9) ? . 2_666
H(34) Cl(1) 3.203(8) ? . 2_666
H(34) O(4) 2.622(10) ? . 2_666
H(34) O(7) 2.828(15) ? . 2_666
H(34) C(27) 3.532(7) ? . 2_666
H(34) C(28) 3.078(8) ? . 2_666
H(34) C(29) 3.580(9) ? . 2_666
H(34) C(32) 3.332(11) ? . 2_666
H(34) C(33) 2.940(9) ? . 2_666
H(34) H(25) 3.256(7) ? . 2_666
H(34) H(26) 3.553(8) ? . 2_666
H(34) H(31) 3.154(8) ? . 2_666
H(35) C(1) 3.583(9) ? . 2_655
H(35) C(2) 3.166(8) ? . 2_655
H(35) C(7) 3.058(8) ? . 2_655
H(35) C(9) 3.202(10) ? . 2_655
H(35) C(18) 3.593(8) ? . 2_555
H(35) C(19) 3.562(9) ? . 2_555
H(35) H(4) 3.154(7) ? . 2_655
H(35) H(8) 2.454(10) ? . 2_655
H(35) H(14) 3.550(9) ? . 2_555
H(35) H(15) 3.487(9) ? . 2_555
H(36) O(10) 3.220(8) ? . .
H(36) O(11) 3.123(8) ? . .
H(36) C(31) 3.479(12) ? . 2_656
H(36) H(14) 3.258(9) ? . 2_555
H(36) H(29) 2.716(12) ? . 2_656
H(36) H(30) 3.472(11) ? . 2_656
H(37) C(2) 3.388(8) ? . 2_655
H(37) C(3) 3.385(9) ? . 2_655
H(37) C(4) 3.358(9) ? . 2_655
H(37) C(5) 3.368(10) ? . 2_655
H(37) C(6) 3.368(8) ? . 2_655
H(37) C(7) 3.353(7) ? . 2_655
H(37) C(31) 3.450(12) ? . 2_656
H(37) H(29) 2.797(12) ? . 2_656

loop_
_geom_torsion_atom_site_label_1
_geom_torsion_atom_site_label_2
_geom_torsion_atom_site_label_3
_geom_torsion_atom_site_label_4
_geom_torsion
_geom_torsion_publ_flag
_geom_torsion_site_symmetry_1
_geom_torsion_site_symmetry_2
_geom_torsion_site_symmetry_3
_geom_torsion_site_symmetry_4
O(1) Ni(1) N(1) C(1) 109.1(4) ? . . . .
O(1) Ni(1) N(1) C(12) -80.7(3) ? . . . .
N(1) Ni(1) O(1) C(36) -14.6(6) ? . . . .
O(1) Ni(1) N(2) C(14) -108.8(4) ? . . . .
O(1) Ni(1) N(2) C(25) 88.3(3) ? . . . .
N(2) Ni(1) O(1) C(36) -178.7(6) ? . . . .
O(1) Ni(1) N(3) C(13) 59.4(3) ? . . . .
O(1) Ni(1) N(3) C(26) -59.6(3) ? . . . .
O(1) Ni(1) N(3) C(27) -179.2(3) ? . . . .
N(3) Ni(1) O(1) C(36) -96.5(6) ? . . . .
O(1) Ni(1) N(4) C(34) -8(5) ? . . . .
N(4) Ni(1) O(1) C(36) 90.6(7) ? . . . .
N(1) Ni(1) N(2) C(14) 147.7(6) ? . . . .
N(1) Ni(1) N(2) C(25) -15.2(8) ? . . . .
N(2) Ni(1) N(1) C(1) -148.1(6) ? . . . .
N(2) Ni(1) N(1) C(12) 22.0(8) ? . . . .
N(1) Ni(1) N(3) C(13) -34.0(3) ? . . . .
N(1) Ni(1) N(3) C(26) -153.0(3) ? . . . .
N(1) Ni(1) N(3) C(27) 87.4(3) ? . . . .
N(3) Ni(1) N(1) C(1) -154.0(4) ? . . . .
N(3) Ni(1) N(1) C(12) 16.2(3) ? . . . .
N(1) Ni(1) N(4) C(34) 97(5) ? . . . .
N(4) Ni(1) N(1) C(1) -45.2(4) ? . . . .
N(4) Ni(1) N(1) C(12) 124.9(3) ? . . . .
N(2) Ni(1) N(3) C(13) 147.6(3) ? . . . .
N(2) Ni(1) N(3) C(26) 28.7(3) ? . . . .
N(2) Ni(1) N(3) C(27) -91.0(3) ? . . . .
N(3) Ni(1) N(2) C(14) 153.5(4) ? . . . .
N(3) Ni(1) N(2) C(25) -9.3(3) ? . . . .
N(2) Ni(1) N(4) C(34) -99(5) ? . . . .
N(4) Ni(1) N(2) C(14) 44.5(4) ? . . . .
N(4) Ni(1) N(2) C(25) -118.3(3) ? . . . .
N(3) Ni(1) N(4) C(34) 179(4) ? . . . .
N(4) Ni(1) N(3) C(13) -124.0(3) ? . . . .
N(4) Ni(1) N(3) C(26) 117.0(3) ? . . . .
N(4) Ni(1) N(3) C(27) -2.6(3) ? . . . .
C(8) O(2) C(6) C(5) -177.1(6) ? . . . .
C(8) O(2) C(6) C(7) 1.3(9) ? . . . .
C(21) O(3) C(17) C(16) -4.9(9) ? . . . .
C(21) O(3) C(17) C(18) 176.1(6) ? . . . .
C(37) O(3) C(17) C(16) 148.6(18) ? . . . .
C(37) O(3) C(17) C(18) -30.3(19) ? . . . .
Ni(1) N(1) C(1) C(2) -7.0(6) ? . . . .
Ni(1) N(1) C(1) C(9) 172.2(3) ? . . . .
Ni(1) N(1) C(12) C(11) -175.1(3) ? . . . .
Ni(1) N(1) C(12) C(13) 5.7(4) ? . . . .
C(1) N(1) C(12) C(11) -3.4(6) ? . . . .
C(1) N(1) C(12) C(13) 177.4(3) ? . . . .
C(12) N(1) C(1) C(2) -176.7(4) ? . . . .
C(12) N(1) C(1) C(9) 2.5(6) ? . . . .
Ni(1) N(2) C(14) C(15) 21.1(6) ? . . . .
Ni(1) N(2) C(14) C(22) -162.3(4) ? . . . .
Ni(1) N(2) C(25) C(24) 165.7(4) ? . . . .
Ni(1) N(2) C(25) C(26) -13.2(5) ? . . . .
C(14) N(2) C(25) C(24) 1.1(7) ? . . . .
C(14) N(2) C(25) C(26) -177.8(4) ? . . . .
C(25) N(2) C(14) C(15) -177.0(4) ? . . . .
C(25) N(2) C(14) C(22) -0.5(7) ? . . . .
Ni(1) N(3) C(13) C(12) 45.5(4) ? . . . .
Ni(1) N(3) C(26) C(25) -43.1(4) ? . . . .
Ni(1) N(3) C(27) C(28) -177.8(3) ? . . . .
C(13) N(3) C(26) C(25) -157.3(4) ? . . . .
C(26) N(3) C(13) C(12) 160.0(4) ? . . . .
C(13) N(3) C(27) C(28) -62.1(6) ? . . . .
C(27) N(3) C(13) C(12) -71.1(6) ? . . . .
C(26) N(3) C(27) C(28) 66.9(6) ? . . . .
C(27) N(3) C(26) C(25) 72.8(5) ? . . . .
Ni(1) N(4) C(34) C(35) -78(32) ? . . . .
N(1) C(1) C(2) C(3) -50.5(6) ? . . . .
N(1) C(1) C(2) C(7) 129.7(5) ? . . . .
N(1) C(1) C(9) C(10) 0.3(6) ? . . . .
C(2) C(1) C(9) C(10) 179.5(4) ? . . . .
C(9) C(1) C(2) C(3) 130.3(5) ? . . . .
C(9) C(1) C(2) C(7) -49.5(6) ? . . . .
C(1) C(2) C(3) C(4) 178.9(5) ? . . . .
C(1) C(2) C(7) C(6) -177.2(5) ? . . . .
C(3) C(2) C(7) C(6) 3.0(8) ? . . . .
C(7) C(2) C(3) C(4) -1.4(8) ? . . . .
C(2) C(3) C(4) C(5) -0.4(8) ? . . . .
C(3) C(4) C(5) C(6) 0.5(9) ? . . . .
C(4) C(5) C(6) O(2) 179.7(6) ? . . . .
C(4) C(5) C(6) C(7) 1.2(10) ? . . . .
O(2) C(6) C(7) C(2) 178.7(5) ? . . . .
C(5) C(6) C(7) C(2) -2.9(9) ? . . . .
C(1) C(9) C(10) C(11) -2.3(7) ? . . . .
C(9) C(10) C(11) C(12) 1.4(7) ? . . . .
C(10) C(11) C(12) N(1) 1.5(7) ? . . . .
C(10) C(11) C(12) C(13) -179.3(4) ? . . . .
N(1) C(12) C(13) N(3) -35.0(5) ? . . . .
C(11) C(12) C(13) N(3) 145.8(4) ? . . . .
N(2) C(14) C(15) C(16) -136.8(5) ? . . . .
N(2) C(14) C(15) C(20) 46.3(7) ? . . . .
N(2) C(14) C(22) C(23) 0.3(7) ? . . . .
C(15) C(14) C(22) C(23) 176.7(5) ? . . . .
C(22) C(14) C(15) C(16) 46.7(7) ? . . . .
C(22) C(14) C(15) C(20) -130.3(6) ? . . . .
C(14) C(15) C(16) C(17) -178.1(5) ? . . . .
C(14) C(15) C(20) C(19) 176.9(5) ? . . . .
C(16) C(15) C(20) C(19) 0.0(8) ? . . . .
C(20) C(15) C(16) C(17) -1.2(8) ? . . . .
C(15) C(16) C(17) O(3) -177.7(5) ? . . . .
C(15) C(16) C(17) C(18) 1.2(9) ? . . . .
O(3) C(17) C(18) C(19) 179.0(6) ? . . . .
C(16) C(17) C(18) C(19) -0.0(9) ? . . . .
C(17) C(18) C(19) C(20) -1.2(9) ? . . . .
C(18) C(19) C(20) C(15) 1.2(8) ? . . . .
C(14) C(22) C(23) C(24) -0.7(8) ? . . . .
C(22) C(23) C(24) C(25) 1.3(8) ? . . . .
C(23) C(24) C(25) N(2) -1.5(8) ? . . . .
C(23) C(24) C(25) C(26) 177.4(5) ? . . . .
N(2) C(25) C(26) N(3) 38.4(5) ? . . . .
C(24) C(25) C(26) N(3) -140.5(5) ? . . . .
N(3) C(27) C(28) C(29) -89.2(6) ? . . . .
N(3) C(27) C(28) C(33) 96.9(6) ? . . . .
C(27) C(28) C(29) C(30) -173.5(5) ? . . . .
C(27) C(28) C(33) C(32) 173.2(5) ? . . . .
C(29) C(28) C(33) C(32) -0.8(9) ? . . . .
C(33) C(28) C(29) C(30) 0.5(8) ? . . . .
C(28) C(29) C(30) C(31) 0.5(8) ? . . . .
C(29) C(30) C(31) C(32) -1.2(10) ? . . . .
C(30) C(31) C(32) C(33) 0.9(10) ? . . . .
C(31) C(32) C(33) C(28) 0.1(7) ? . . . .
